data_1542352
loop_
_publ_author_name
'Widlicka, Daniel W.'
'Murray, John C.'
'Coffman, Karen J.'
'Xiao, Chunguang'
'Brodney, Michael A.'
'Rainville, Joseph P.'
'Samas, Brian'

_publ_section_title
;
 Two Routes to 4-Fluorobenzisoxazol-3-one in the Synthesis of a
 5-HT4Partial Agonist
;
_journal_issue 2
_journal_name_full 'Organic Process Research &amp; Development'
_journal_page_first 233
_journal_paper_doi 10.1021/acs.oprd.5b00389
_journal_volume 20
_journal_year 2016
_chemical_absolute_configuration rmad
_chemical_formula_sum 'C52 H72 N4 O19'
_chemical_formula_weight 1057.13
_space_group_crystal_system triclinic
_space_group_IT_number 1
_space_group_name_Hall 'P 1'
_space_group_name_H-M_alt 'P 1'
_symmetry_space_group_name_Hall 'P 1'
_symmetry_space_group_name_H-M 'P 1'
_atom_sites_solution_hydrogens mixed
_audit_creation_method SHELXL-2014/7
_cell_angle_alpha 66.7200(10)
_cell_angle_beta 86.9500(10)
_cell_angle_gamma 71.5480(10)
_cell_formula_units_Z 2
_cell_length_a 11.4197(2)
_cell_length_b 15.8645(3)
_cell_length_c 16.2611(4)
_cell_measurement_reflns_used 9927
_cell_measurement_temperature 296(2)
_cell_measurement_theta_max 67.64
_cell_measurement_theta_min 2.97
_cell_volume 2558.26(9)
_computing_cell_refinement 'Bruker SAINT'
_computing_data_collection 'Bruker APEX2'
_computing_data_reduction 'Bruker SAINT'
_computing_molecular_graphics 'Bruker SHELXTL'
_computing_publication_material 'Bruker SHELXTL'
_computing_structure_refinement 'SHELXL-2014/7 (Sheldrick, 2014)'
_computing_structure_solution 'SHELXS-97 (Sheldrick, 2008)'
_diffrn_ambient_temperature 296(2)
_diffrn_measured_fraction_theta_full 0.8780
_diffrn_measured_fraction_theta_max 1.0
_diffrn_measurement_device_type 'D8 QUEST diffractometer'
_diffrn_measurement_method '\f and \w scans'
_diffrn_radiation_type CuK\a
_diffrn_radiation_wavelength 1.54178
_diffrn_reflns_av_R_equivalents 0.0266
_diffrn_reflns_av_unetI/netI 0.0352
_diffrn_reflns_laue_measured_fraction_full 0.962
_diffrn_reflns_laue_measured_fraction_max 0.949
_diffrn_reflns_limit_h_max 13
_diffrn_reflns_limit_h_min -13
_diffrn_reflns_limit_k_max 19
_diffrn_reflns_limit_k_min -18
_diffrn_reflns_limit_l_max 19
_diffrn_reflns_limit_l_min -18
_diffrn_reflns_number 28493
_diffrn_reflns_point_group_measured_fraction_full 0.748
_diffrn_reflns_point_group_measured_fraction_max 0.738
_diffrn_reflns_theta_full 67.679
_diffrn_reflns_theta_max 68.475
_diffrn_reflns_theta_min 2.968
_exptl_absorpt_coefficient_mu 0.875
_exptl_absorpt_correction_T_max 1
_exptl_absorpt_correction_T_min 0.8780
_exptl_absorpt_correction_type empirical
_exptl_absorpt_process_details sadabs
_exptl_crystal_colour colourless
_exptl_crystal_density_diffrn 1.372
_exptl_crystal_description prism
_exptl_crystal_F_000 1128
_exptl_crystal_size_max 0.440
_exptl_crystal_size_mid 0.170
_exptl_crystal_size_min 0.160
_refine_diff_density_max 0.585
_refine_diff_density_min -0.346
_refine_diff_density_rms 0.101
_refine_ls_abs_structure_details
; 
 Flack x determined using 4369 quotients [(I+)-(I-)]/[(I+)+(I-)] 
 (Parsons, Flack and Wagner, Acta Cryst. B69 (2013) 249-259). 
;
_refine_ls_abs_structure_Flack 0.16(7)
_refine_ls_extinction_coef 0.0022(2)
_refine_ls_extinction_expression Fc^*^=kFc[1+0.001xFc^2^\l^3^/sin(2\q)]^-1/4^
_refine_ls_extinction_method 'SHELXL-2014/7 (Sheldrick 2014'
_refine_ls_goodness_of_fit_ref 1.050
_refine_ls_hydrogen_treatment mixed
_refine_ls_matrix_type full
_refine_ls_number_parameters 1415
_refine_ls_number_reflns 13908
_refine_ls_number_restraints 18
_refine_ls_restrained_S_all 1.052
_refine_ls_R_factor_all 0.0468
_refine_ls_R_factor_gt 0.0442
_refine_ls_shift/su_max 0.002
_refine_ls_shift/su_mean 0.000
_refine_ls_structure_factor_coef Fsqd
_refine_ls_weighting_details 'w=1/[\s^2^(Fo^2^)+(0.0719P)^2^+0.8377P] where P=(Fo^2^+2Fc^2^)/3'
_refine_ls_weighting_scheme calc
_refine_ls_wR_factor_gt 0.1139
_refine_ls_wR_factor_ref 0.1168
_reflns_Friedel_coverage 0.554
_reflns_friedel_fraction_full 0.535
_reflns_friedel_fraction_max 0.526
_reflns_number_gt 13180
_reflns_number_total 13908
_reflns_threshold_expression 'I > 2\s(I)'
_cod_data_source_file op5b00389_si_001.cif
_cod_data_source_block z629_brian_p1
_cod_depositor_comments 'Adding full bibliography for 1542352.cif.'
_cod_database_code 1542352
_shelx_space_group_comment
; 
The symmetry employed for this shelxl refinement is uniquely defined 
by the following loop, which should always be used as a source of 
symmetry information in preference to the above space-group names. 
They are only intended as comments. 
;
_shelx_estimated_absorpt_t_min 0.699
_shelx_estimated_absorpt_t_max 0.873

loop_
_space_group_symop_operation_xyz
'x, y, z'

loop_
_atom_site_label
_atom_site_type_symbol
_atom_site_fract_x
_atom_site_fract_y
_atom_site_fract_z
_atom_site_U_iso_or_equiv
_atom_site_adp_type
_atom_site_occupancy
_atom_site_site_symmetry_order
_atom_site_calc_flag
_atom_site_refinement_flags_posn
_atom_site_refinement_flags_adp
_atom_site_refinement_flags_occupancy
_atom_site_disorder_assembly
_atom_site_disorder_group
C1 C 0.7882(3) -0.2158(2) 0.5432(2) 0.0230(7) Uani 1 1 d . . . . .
H09A H 0.8619 -0.2418 0.5170 0.028 Uiso 1 1 calc R U . . .
H09B H 0.8136 -0.2171 0.5998 0.028 Uiso 1 1 calc R U . . .
C2 C 0.7047(4) -0.2773(3) 0.5596(3) 0.0349(9) Uani 1 1 d . . . . .
H09E H 0.7486 -0.3431 0.6005 0.042 Uiso 1 1 calc R U . . .
H09F H 0.6326 -0.2522 0.5877 0.042 Uiso 1 1 calc R U . . .
C3 C 0.5953(5) -0.1828(4) 0.4187(3) 0.0431(11) Uani 1 1 d . . . . .
H12C H 0.5218 -0.1596 0.4465 0.052 Uiso 1 1 calc R U . . .
H12D H 0.5687 -0.1847 0.3639 0.052 Uiso 1 1 calc R U . . .
C4 C 0.6684(4) -0.1131(3) 0.3954(3) 0.0303(9) Uani 1 1 d . . . . .
H10C H 0.6155 -0.0485 0.3578 0.036 Uiso 1 1 calc R U . . .
H10D H 0.7368 -0.1320 0.3615 0.036 Uiso 1 1 calc R U . . .
C5 C 0.7189(3) -0.1114(2) 0.4796(2) 0.0220(7) Uani 1 1 d . . . . .
C6 C 0.7995(4) -0.0460(3) 0.4494(2) 0.0236(8) Uani 1 1 d . . . . .
H08C H 0.8708 -0.0757 0.4234 0.028 Uiso 1 1 calc R U . . .
H08D H 0.7526 0.0154 0.4027 0.028 Uiso 1 1 calc R U . . .
C7 C 0.9815(3) -0.0767(3) 0.5484(3) 0.0278(8) Uani 1 1 d . . . . .
H10A H 1.0265 -0.0529 0.4967 0.033 Uiso 1 1 calc R U . . .
H10B H 1.0002 -0.1459 0.5659 0.033 Uiso 1 1 calc R U . . .
C8 C 1.0227(3) -0.0584(3) 0.6256(3) 0.0267(8) Uani 1 1 d . . . . .
H09M H 1.1114 -0.0897 0.6394 0.032 Uiso 1 1 calc R U . . .
H09N H 0.9824 -0.0870 0.6786 0.032 Uiso 1 1 calc R U . . .
C9 C 0.9916(3) 0.0494(2) 0.6030(2) 0.0208(7) Uani 1 1 d . . . . .
H074 H 1.0379 0.0766 0.5524 0.025 Uiso 1 1 calc R U . . .
C10 C 0.8532(3) 0.1004(2) 0.5751(2) 0.0221(7) Uani 1 1 d . . . . .
H04C H 0.8064 0.0779 0.6262 0.026 Uiso 1 1 calc R U . . .
H04D H 0.8347 0.1697 0.5564 0.026 Uiso 1 1 calc R U . . .
C11 C 0.8144(3) 0.0802(2) 0.4984(2) 0.0222(7) Uani 1 1 d . . . . .
H03A H 0.7260 0.1118 0.4830 0.027 Uiso 1 1 calc R U . . .
H03B H 0.8566 0.1070 0.4460 0.027 Uiso 1 1 calc R U . . .
C12 C 1.0325(3) 0.0618(3) 0.6836(3) 0.0242(8) Uani 1 1 d . . . . .
H05C H 1.0097 0.0182 0.7383 0.029 Uiso 1 1 calc R U . . .
H05D H 1.1217 0.0467 0.6880 0.029 Uiso 1 1 calc R U . . .
C13 C 0.9964(3) 0.1848(3) 0.7381(2) 0.0237(8) Uani 1 1 d . . . . .
C14 C 0.9775(4) 0.2649(3) 0.8242(3) 0.0348(10) Uani 1 1 d . . . . .
C15 C 0.9213(4) 0.2701(3) 0.7491(3) 0.0252(8) Uani 1 1 d . . . . .
C16 C 0.8108(4) 0.3441(3) 0.7071(3) 0.0267(8) Uani 1 1 d . . . . .
C17 C 0.7643(4) 0.4136(3) 0.7422(3) 0.0355(9) Uani 1 1 d . . . . .
H117 H 0.6924 0.4651 0.7150 0.043 Uiso 1 1 calc R U . . .
C18 C 0.8241(5) 0.4068(3) 0.8175(3) 0.0481(12) Uani 1 1 d . . . . .
H3 H 0.7900 0.4543 0.8399 0.058 Uiso 1 1 calc R U . . .
C19 C 0.9314(5) 0.3336(4) 0.8611(3) 0.0511(13) Uani 1 1 d . . . . .
H2 H 0.9705 0.3301 0.9117 0.061 Uiso 1 1 calc R U . . .
C20 C 0.6392(3) 0.4043(3) 0.5972(2) 0.0285(8) Uani 1 1 d . . . . .
H107 H 0.5826 0.4158 0.6420 0.034 Uiso 1 1 calc R U . . .
C21 C 0.5942(3) 0.3602(3) 0.5437(3) 0.0332(9) Uani 1 1 d . . . . .
H13M H 0.5047 0.3853 0.5327 0.040 Uiso 1 1 calc R U . . .
H13N H 0.6198 0.2901 0.5743 0.040 Uiso 1 1 calc R U . . .
C22 C 0.6558(4) 0.3910(3) 0.4577(3) 0.0371(9) Uani 1 1 d . . . . .
H14E H 0.7330 0.3409 0.4609 0.045 Uiso 1 1 calc R U . . .
H14F H 0.6023 0.4022 0.4074 0.045 Uiso 1 1 calc R U . . .
C23 C 0.6479(3) 0.4975(3) 0.5241(2) 0.0303(8) Uani 1 1 d . . . . .
H13A H 0.5694 0.5491 0.5125 0.036 Uiso 1 1 calc R U . . .
H13B H 0.7113 0.5170 0.5420 0.036 Uiso 1 1 calc R U . . .
O5 O 0.7607(2) 0.33866(17) 0.63701(16) 0.0270(6) Uani 1 1 d . . . . .
C30 C 0.3825(4) -0.0780(3) -0.0455(3) 0.0314(9) Uani 1 1 d . . . . .
H09I H 0.3581 -0.0213 -0.1017 0.038 Uiso 1 1 calc R U . A 1
H09J H 0.4580 -0.1226 -0.0541 0.038 Uiso 1 1 calc R U . A 1
C31 C 0.3211(3) 0.0476(3) 0.0191(3) 0.0255(8) Uani 1 1 d . . . . .
H05G H 0.3178 0.0979 -0.0400 0.031 Uiso 1 1 calc R U . . .
H05H H 0.2395 0.0404 0.0276 0.031 Uiso 1 1 calc R U . . .
C32 C 0.3544(3) 0.0777(3) 0.0894(2) 0.0220(7) Uani 1 1 d . . . . .
H06A H 0.3487 0.0308 0.1486 0.026 Uiso 1 1 calc R U . . .
H06B H 0.2955 0.1400 0.0822 0.026 Uiso 1 1 calc R U . . .
C33 C 0.4855(3) 0.0850(2) 0.0829(2) 0.0213(7) Uani 1 1 d . . . . .
H062 H 0.4880 0.1379 0.0260 0.026 Uiso 1 1 calc R U . . .
C34 C 0.5777(3) -0.0098(3) 0.0846(3) 0.0231(8) Uani 1 1 d . . . . .
H04A H 0.6595 -0.0030 0.0756 0.028 Uiso 1 1 calc R U . . .
H04B H 0.5817 -0.0614 0.1430 0.028 Uiso 1 1 calc R U . . .
C35 C 0.5410(3) -0.0368(3) 0.0125(2) 0.0227(7) Uani 1 1 d . . . . .
H07A H 0.5420 0.0127 -0.0462 0.027 Uiso 1 1 calc R U . . .
H07B H 0.6006 -0.0976 0.0160 0.027 Uiso 1 1 calc R U . . .
C36 C 0.5240(4) 0.1044(3) 0.1590(3) 0.0265(8) Uani 1 1 d . . . . .
H10E H 0.5308 0.0494 0.2154 0.032 Uiso 1 1 calc R U . . .
H10F H 0.6040 0.1143 0.1501 0.032 Uiso 1 1 calc R U . . .
C37 C 0.4504(3) 0.2125(2) 0.2289(2) 0.0206(7) Uani 1 1 d . . . . .
C38 C 0.4212(3) 0.2877(2) 0.3210(2) 0.0222(7) Uani 1 1 d . . . . .
C39 C 0.3655(3) 0.2906(2) 0.2465(2) 0.0201(7) Uani 1 1 d . . . . .
C40 C 0.2507(3) 0.3613(2) 0.2070(2) 0.0200(7) Uani 1 1 d . . . . .
C41 C 0.1981(3) 0.4265(3) 0.2456(3) 0.0245(8) Uani 1 1 d . . . . .
H135 H 0.1225 0.4745 0.2210 0.029 Uiso 1 1 calc R U . . .
C42 C 0.2579(3) 0.4206(3) 0.3214(3) 0.0267(8) Uani 1 1 d . . . . .
H078 H 0.2198 0.4653 0.3462 0.032 Uiso 1 1 calc R U . . .
C43 C 0.3709(4) 0.3517(3) 0.3616(2) 0.0271(8) Uani 1 1 d . . . . .
H122 H 0.4100 0.3488 0.4119 0.032 Uiso 1 1 calc R U . . .
C44 C 0.0864(3) 0.4309(2) 0.0913(2) 0.0223(7) Uani 1 1 d . . . . .
H113 H 0.0236 0.4387 0.1336 0.027 Uiso 1 1 calc R U . . .
C45 C 0.1063(4) 0.5254(2) 0.0315(2) 0.0334(9) Uani 1 1 d . . . . .
H14G H 0.0306 0.5791 0.0221 0.040 Uiso 1 1 calc R U . . .
H14H H 0.1709 0.5356 0.0592 0.040 Uiso 1 1 calc R U . . .
C46 C 0.1215(4) 0.4373(3) -0.0547(3) 0.0398(10) Uani 1 1 d . . . . .
H14I H 0.2001 0.3875 -0.0489 0.048 Uiso 1 1 calc R U . . .
H14J H 0.0775 0.4547 -0.1114 0.048 Uiso 1 1 calc R U . . .
C47 C 0.0465(3) 0.4016(3) 0.0217(2) 0.0292(8) Uani 1 1 d . . . . .
H13C H 0.0658 0.3318 0.0441 0.035 Uiso 1 1 calc R U . . .
H13D H -0.0415 0.4325 0.0040 0.035 Uiso 1 1 calc R U . . .
C48 C 0.7745(3) 0.6112(2) 0.2095(2) 0.0208(7) Uani 1 1 d . . . . .
C49 C 0.7712(4) 0.6539(3) 0.2799(3) 0.0313(9) Uani 1 1 d . . . . .
H11A H 0.6916 0.7030 0.2731 0.038 Uiso 1 1 calc R U . . .
H11B H 0.7811 0.6031 0.3397 0.038 Uiso 1 1 calc R U . . .
C50 C 0.8740(4) 0.6985(3) 0.2691(3) 0.0365(10) Uani 1 1 d . . . . .
H12A H 0.8695 0.7259 0.3135 0.044 Uiso 1 1 calc R U . . .
H12B H 0.9536 0.6482 0.2800 0.044 Uiso 1 1 calc R U . . .
C51 C 0.8778(4) 0.7318(3) 0.1167(3) 0.0369(10) Uani 1 1 d . . . . .
H13K H 0.9582 0.6824 0.1276 0.044 Uiso 1 1 calc R U . . .
H13L H 0.8742 0.7827 0.0579 0.044 Uiso 1 1 calc R U . . .
C52 C 0.7771(4) 0.6876(3) 0.1173(3) 0.0292(9) Uani 1 1 d . . . . .
H12I H 0.6973 0.7382 0.0999 0.035 Uiso 1 1 calc R U . . .
H12J H 0.7920 0.6584 0.0737 0.035 Uiso 1 1 calc R U . . .
C53 C 0.6587(4) 0.5798(3) 0.2182(2) 0.0236(7) Uani 1 1 d . . . . .
H09O H 0.6661 0.5282 0.2772 0.028 Uiso 1 1 calc R U . . .
H09P H 0.5875 0.6341 0.2160 0.028 Uiso 1 1 calc R U . . .
C54 C 0.7246(3) 0.4519(3) 0.1536(2) 0.0230(8) Uani 1 1 d . . . . .
H03E H 0.7303 0.4015 0.2131 0.028 Uiso 1 1 calc R U . . .
H03F H 0.8054 0.4601 0.1430 0.028 Uiso 1 1 calc R U . . .
C55 C 0.6881(3) 0.4210(2) 0.0840(2) 0.0225(7) Uani 1 1 d . . . . .
H05A H 0.7476 0.3592 0.0903 0.027 Uiso 1 1 calc R U . . .
H05B H 0.6912 0.4683 0.0245 0.027 Uiso 1 1 calc R U . . .
C56 C 0.5587(3) 0.4116(2) 0.0932(2) 0.0206(7) Uani 1 1 d . . . . .
H081 H 0.5585 0.3582 0.1504 0.025 Uiso 1 1 calc R U . . .
C57 C 0.4661(3) 0.5055(2) 0.0928(2) 0.0227(8) Uani 1 1 d . . . . .
H05E H 0.4585 0.5570 0.0338 0.027 Uiso 1 1 calc R U . . .
H05F H 0.3854 0.4971 0.1046 0.027 Uiso 1 1 calc R U . . .
C58 C 0.5052(3) 0.5340(3) 0.1623(2) 0.0217(7) Uani 1 1 d . . . . .
H06C H 0.4455 0.5948 0.1586 0.026 Uiso 1 1 calc R U . . .
H06D H 0.5055 0.4851 0.2216 0.026 Uiso 1 1 calc R U . . .
C59 C 0.5182(3) 0.3919(2) 0.0176(3) 0.0255(8) Uani 1 1 d . . . . .
H09C H 0.4358 0.3863 0.0252 0.031 Uiso 1 1 calc R U . . .
H09D H 0.5163 0.4447 -0.0395 0.031 Uiso 1 1 calc R U . . .
C60 C 0.5982(3) 0.2834(3) -0.0526(2) 0.0225(8) Uani 1 1 d . . . . .
C61 C 0.6437(4) 0.2115(3) -0.1468(3) 0.0306(9) Uani 1 1 d . . . . .
C62 C 0.6839(4) 0.2019(3) -0.0644(3) 0.0241(8) Uani 1 1 d . . . . .
C63 C 0.7868(4) 0.1241(3) -0.0135(3) 0.0323(9) Uani 1 1 d . . . . .
C64 C 0.8485(4) 0.0597(3) -0.0522(3) 0.0398(10) Uani 1 1 d . . . . .
H115 H 0.9191 0.0082 -0.0223 0.048 Uiso 1 1 calc R U . . .
C65 C 0.8038(4) 0.0727(3) -0.1363(3) 0.0401(11) Uani 1 1 d . . . . .
H109 H 0.8459 0.0280 -0.1600 0.048 Uiso 1 1 calc R U . . .
C66 C 0.7028(5) 0.1463(3) -0.1854(3) 0.0391(10) Uani 1 1 d . . . . .
H104 H 0.6749 0.1529 -0.2410 0.047 Uiso 1 1 calc R U . . .
C67 C 0.9164(4) 0.0445(4) 0.1292(3) 0.0571(13) Uani 1 1 d . . . . .
H143 H 0.9405 -0.0179 0.1235 0.069 Uiso 1 1 calc R U . . .
C68 C 1.0164(5) 0.0891(5) 0.1123(4) 0.076(2) Uani 1 1 d . . . . .
H14C H 1.0959 0.0396 0.1370 0.091 Uiso 1 1 calc R U . . .
H14D H 1.0199 0.1228 0.0483 0.091 Uiso 1 1 calc R U . . .
C69 C 0.9086(7) 0.1252(8) 0.2201(4) 0.111(3) Uani 1 1 d . . . . .
H11E H 0.8295 0.1766 0.2067 0.133 Uiso 1 1 calc R U . . .
H11F H 0.9436 0.1132 0.2783 0.133 Uiso 1 1 calc R U . . .
C70 C 0.8904(5) 0.0373(5) 0.2225(3) 0.0669(18) Uani 1 1 d . . . . .
H13E H 0.8063 0.0372 0.2346 0.080 Uiso 1 1 calc R U . . .
H13F H 0.9480 -0.0204 0.2670 0.080 Uiso 1 1 calc R U . . .
C71 C 0.3255(3) 0.6059(3) 0.6971(2) 0.0217(7) Uani 1 1 d . . . . .
C72 C 0.3746(4) 0.6054(3) 0.7825(3) 0.0318(9) Uani 1 1 d . . . . .
H10G H 0.3056 0.6233 0.8164 0.038 Uiso 1 1 calc R U . . .
H10H H 0.4272 0.5404 0.8193 0.038 Uiso 1 1 calc R U . . .
C73 C 0.4472(5) 0.6745(4) 0.7624(3) 0.0452(11) Uani 1 1 d . . . . .
H12G H 0.4722 0.6749 0.8183 0.054 Uiso 1 1 calc R U . . .
H12H H 0.5217 0.6517 0.7353 0.054 Uiso 1 1 calc R U . . .
C74 C 0.3413(4) 0.7726(3) 0.6206(3) 0.0354(9) Uani 1 1 d . . . . .
H11C H 0.4142 0.7481 0.5929 0.042 Uiso 1 1 calc R U . . .
H11D H 0.2979 0.8388 0.5802 0.042 Uiso 1 1 calc R U . . .
C75 C 0.2575(3) 0.7113(3) 0.6345(2) 0.0239(8) Uani 1 1 d . . . . .
H09G H 0.2329 0.7140 0.5771 0.029 Uiso 1 1 calc R U . . .
H09H H 0.1832 0.7367 0.6605 0.029 Uiso 1 1 calc R U . . .
C76 C 0.2432(4) 0.5412(3) 0.7248(2) 0.0243(8) Uani 1 1 d . . . . .
H04E H 0.2886 0.4795 0.7719 0.029 Uiso 1 1 calc R U . . .
H04F H 0.1711 0.5712 0.7499 0.029 Uiso 1 1 calc R U . . .
C77 C 0.2391(4) 0.4155(3) 0.6709(3) 0.0283(8) Uani 1 1 d . . . . .
H06G H 0.2040 0.3834 0.7254 0.034 Uiso 1 1 calc R U . . .
H06H H 0.3286 0.3886 0.6815 0.034 Uiso 1 1 calc R U . . .
C78 C 0.1977(3) 0.3960(3) 0.5954(3) 0.0277(8) Uani 1 1 d . . . . .
H03C H 0.2221 0.3266 0.6124 0.033 Uiso 1 1 calc R U . . .
H03D H 0.2389 0.4230 0.5423 0.033 Uiso 1 1 calc R U . . .
C79 C 0.0577(3) 0.4399(3) 0.5731(2) 0.0234(8) Uani 1 1 d . . . . .
H075 H 0.0172 0.4098 0.6262 0.028 Uiso 1 1 calc R U . . .
C80 C 0.0211(4) 0.5489(3) 0.5514(3) 0.0297(9) Uani 1 1 d . . . . .
H10K H 0.0580 0.5798 0.4974 0.036 Uiso 1 1 calc R U . . .
H10L H -0.0681 0.5775 0.5398 0.036 Uiso 1 1 calc R U . . .
C81 C 0.0625(3) 0.5681(3) 0.6270(3) 0.0290(8) Uani 1 1 d . . . . .
H08A H 0.0403 0.6375 0.6096 0.035 Uiso 1 1 calc R U . . .
H08B H 0.0199 0.5424 0.6797 0.035 Uiso 1 1 calc R U . . .
C82 C 0.0143(3) 0.4244(3) 0.4956(3) 0.0255(8) Uani 1 1 d . . . . .
H04G H -0.0749 0.4392 0.4927 0.031 Uiso 1 1 calc R U . . .
H04H H 0.0361 0.4663 0.4394 0.031 Uiso 1 1 calc R U . . .
C83 C 0.0621(3) 0.2990(3) 0.4438(3) 0.0228(8) Uani 1 1 d . . . . .
C84 C 0.1005(4) 0.2191(3) 0.3545(3) 0.0302(9) Uani 1 1 d . . . . .
C85 C 0.1426(3) 0.2130(3) 0.4352(2) 0.0227(8) Uani 1 1 d . . . . .
C86 C 0.2485(3) 0.1357(3) 0.4844(3) 0.0250(8) Uani 1 1 d . . . . .
C87 C 0.3082(4) 0.0704(3) 0.4466(3) 0.0325(9) Uani 1 1 d . . . . .
H079 H 0.3798 0.0198 0.4761 0.039 Uiso 1 1 calc R U . . .
C88 C 0.2614(4) 0.0804(3) 0.3646(3) 0.0397(10) Uani 1 1 d . . . . .
H112 H 0.3026 0.0347 0.3416 0.048 Uiso 1 1 calc R U . . .
C89 C 0.1579(4) 0.1538(3) 0.3161(3) 0.0376(10) Uani 1 1 d . . . . .
H108 H 0.1282 0.1595 0.2614 0.045 Uiso 1 1 calc R U . . .
C90 C 0.3990(4) 0.0697(3) 0.6128(3) 0.0344(9) Uani 1 1 d . . . . .
H1A H 0.4285 0.0092 0.6035 0.041 Uiso 1 1 calc R U . . .
C91 C 0.4881(4) 0.1257(4) 0.5858(3) 0.0487(12) Uani 1 1 d . . . . .
H12M H 0.5730 0.0825 0.6006 0.058 Uiso 1 1 calc R U . . .
H12N H 0.4764 0.1653 0.5217 0.058 Uiso 1 1 calc R U . . .
C92 C 0.4184(5) 0.1353(4) 0.7163(3) 0.0577(14) Uani 1 1 d . . . . .
H14A H 0.3438 0.1783 0.7277 0.069 Uiso 1 1 calc R U . . .
H14B H 0.4809 0.1124 0.7652 0.069 Uiso 1 1 calc R U . . .
C93 C 0.3921(4) 0.0522(3) 0.7104(3) 0.0371(9) Uani 1 1 d . . . . .
H12K H 0.3104 0.0508 0.7292 0.045 Uiso 1 1 calc R U . . .
H12L H 0.4531 -0.0086 0.7476 0.045 Uiso 1 1 calc R U . . .
C94 C 0.9278(3) 0.7013(3) 0.7902(3) 0.0259(8) Uani 1 1 d . . . . .
C95 C 0.8825(3) 0.7526(3) 0.8521(2) 0.0222(7) Uani 1 1 d . . . . .
H06E H 0.9338 0.7924 0.8480 0.027 Uiso 1 1 calc R U . . .
H06F H 0.8956 0.7041 0.9132 0.027 Uiso 1 1 calc R U . . .
C96 C 0.7452(3) 0.8178(2) 0.8354(2) 0.0188(7) Uani 1 1 d . . . . .
C97 C 0.6512(3) 0.7667(3) 0.8346(2) 0.0243(8) Uani 1 1 d . . . . .
H09K H 0.5679 0.8119 0.8260 0.029 Uiso 1 1 calc R U . . .
H09L H 0.6634 0.7470 0.7846 0.029 Uiso 1 1 calc R U . . .
C98 C 0.6647(4) 0.6786(3) 0.9214(3) 0.0304(9) Uani 1 1 d . . . . .
C99 C 0.7291(3) 0.9053(2) 0.7455(2) 0.0193(7) Uani 1 1 d . . . . .
C100 C 0.1169(4) 0.7973(3) 0.3805(3) 0.0290(8) Uani 1 1 d . . . . .
C101 C 0.1649(3) 0.7441(3) 0.3199(2) 0.0250(8) Uani 1 1 d . . . . .
H07C H 0.1524 0.7917 0.2584 0.030 Uiso 1 1 calc R U . . .
H07D H 0.1145 0.7036 0.3243 0.030 Uiso 1 1 calc R U . . .
C102 C 0.3024(3) 0.6795(3) 0.3382(2) 0.0208(7) Uani 1 1 d . . . . .
C103 C 0.3964(3) 0.7301(3) 0.3378(2) 0.0238(8) Uani 1 1 d . . . . .
H09Q H 0.3855 0.7495 0.3880 0.029 Uiso 1 1 calc R U . . .
H09R H 0.4794 0.6847 0.3457 0.029 Uiso 1 1 calc R U . . .
C104 C 0.3828(4) 0.8191(3) 0.2508(2) 0.0258(8) Uani 1 1 d . . . . .
C105 C 0.3181(3) 0.5939(3) 0.4299(2) 0.0210(7) Uani 1 1 d . . . . .
N1 N 0.8448(3) -0.0266(2) 0.5239(2) 0.0199(6) Uani 1 1 d . . . . .
N2 N 1.0890(3) 0.1329(3) 0.7989(2) 0.0331(8) Uani 1 1 d . . . . .
N3 N 0.4138(3) -0.0468(2) 0.0236(2) 0.0207(6) Uani 1 1 d D . . . .
N4 N 0.5480(3) 0.1667(2) 0.2860(2) 0.0261(7) Uani 1 1 d . . . . .
N5 N 0.6317(3) 0.5451(2) 0.1497(2) 0.0188(6) Uani 1 1 d . . . . .
N6 N 0.5137(3) 0.3363(2) -0.1192(2) 0.0332(8) Uani 1 1 d . . . . .
N7 N 0.1999(3) 0.5222(2) 0.6497(2) 0.0211(6) Uani 1 1 d . . . . .
N8 N -0.0237(3) 0.3506(2) 0.3770(2) 0.0288(7) Uani 1 1 d . . . . .
O1 O 0.6138(2) -0.0689(2) 0.51882(17) 0.0280(6) Uani 1 1 d . . . . .
H1 H 0.6275 -0.0929 0.5736 0.042 Uiso 1 1 calc R U . . .
O2 O 0.6655(3) -0.2777(2) 0.4778(2) 0.0468(8) Uani 1 1 d . . . . .
O3 O 0.9725(2) 0.16085(17) 0.67230(17) 0.0247(6) Uani 1 1 d . . . . .
O4 O 1.0788(3) 0.1847(2) 0.8561(2) 0.0431(8) Uani 1 1 d . . . . .
O6 O 0.6786(3) 0.4778(2) 0.44627(18) 0.0404(7) Uani 1 1 d . . . . .
O9 O 0.4319(2) 0.18994(17) 0.16144(17) 0.0230(5) Uani 1 1 d . . . . .
O10 O 0.5316(2) 0.21423(19) 0.34670(17) 0.0285(6) Uani 1 1 d . . . . .
O11 O 0.2018(2) 0.35723(16) 0.13512(15) 0.0229(5) Uani 1 1 d . . . . .
O12 O 0.1411(4) 0.5198(3) -0.0511(2) 0.0618(10) Uani 1 1 d . . . . .
O13 O 0.8857(2) 0.53238(18) 0.22409(18) 0.0277(6) Uani 1 1 d . . . . .
H13 H 0.8946 0.4938 0.2767 0.041 Uiso 1 1 calc R U . . .
O14 O 0.8650(3) 0.7711(2) 0.1830(2) 0.0438(8) Uani 1 1 d . . . . .
O15 O 0.6053(2) 0.30286(18) 0.01945(17) 0.0256(6) Uani 1 1 d . . . . .
O16 O 0.5418(3) 0.2904(2) -0.18185(19) 0.0404(7) Uani 1 1 d . . . . .
O17 O 0.8072(3) 0.1156(2) 0.0721(2) 0.0456(8) Uani 1 1 d . . . . .
O18 O 0.9892(5) 0.1538(5) 0.1537(3) 0.0992(19) Uani 1 1 d . . . . .
O19 O 0.4307(2) 0.56361(19) 0.65785(18) 0.0286(6) Uani 1 1 d . . . . .
H19 H 0.4102 0.5740 0.6063 0.043 Uiso 1 1 calc R U . . .
O20 O 0.3784(3) 0.7713(2) 0.7034(2) 0.0465(8) Uani 1 1 d . . . . .
O21 O 0.0747(2) 0.32348(17) 0.51073(17) 0.0265(6) Uani 1 1 d . . . . .
O22 O -0.0003(3) 0.30048(19) 0.31802(19) 0.0358(7) Uani 1 1 d . . . . .
O23 O 0.2779(2) 0.1315(2) 0.56651(18) 0.0345(6) Uani 1 1 d . . . . .
O24 O 0.4605(3) 0.1844(2) 0.6355(3) 0.0616(10) Uani 1 1 d . . . . .
O25 O 0.7566(3) 0.6034(2) 0.9329(2) 0.0445(8) Uani 1 1 d . . . . .
O26 O 0.5861(2) 0.6833(2) 0.97834(18) 0.0337(7) Uani 1 1 d . . . . .
O27 O 0.7149(3) 0.98405(19) 0.74914(18) 0.0336(6) Uani 1 1 d . . . . .
O28 O 0.7364(2) 0.88852(17) 0.67513(16) 0.0229(5) Uani 1 1 d . . . . .
O29 O 0.9977(3) 0.7244(2) 0.7336(2) 0.0364(7) Uani 1 1 d . . . . .
O30 O 0.8888(3) 0.6276(2) 0.8015(2) 0.0374(7) Uani 1 1 d . . . . .
O31 O 0.7203(3) 0.8525(2) 0.90472(17) 0.0289(6) Uani 1 1 d . . . . .
O32 O 0.3413(3) 0.51328(19) 0.42813(19) 0.0378(7) Uani 1 1 d . . . . .
O33 O 0.3053(3) 0.61363(18) 0.49798(16) 0.0262(6) Uani 1 1 d . . . . .
O34 O 0.0430(3) 0.7766(2) 0.4343(2) 0.0405(7) Uani 1 1 d . . . . .
O35 O 0.1569(3) 0.8699(2) 0.3701(2) 0.0372(7) Uani 1 1 d . . . . .
O36 O 0.2910(3) 0.8935(2) 0.2401(2) 0.0403(7) Uani 1 1 d . . . . .
O37 O 0.4589(3) 0.8141(2) 0.19413(17) 0.0309(6) Uani 1 1 d . . . . .
O38 O 0.3269(3) 0.6429(2) 0.26979(17) 0.0285(6) Uani 1 1 d . . . . .
O7A O 0.1589(3) -0.0403(3) -0.0429(3) 0.0239(10) Uani 0.627(5) 1 d . . P B 1
H7A H 0.1522 0.0028 -0.0931 0.036 Uiso 0.627(5) 1 calc R U P B 1
O8 O 0.1845(5) -0.2792(3) -0.0046(4) 0.0440(14) Uani 0.627(5) 1 d D . P B 1
C25A C 0.2722(4) -0.1554(3) -0.1045(3) 0.0302(9) Uani 0.627(5) 1 d D U P B 1
H25A H 0.3526 -0.1962 -0.1112 0.036 Uiso 0.627(5) 1 calc R U P B 1
H25B H 0.2461 -0.0982 -0.1602 0.036 Uiso 0.627(5) 1 calc R U P B 1
C27A C 0.1725(8) -0.2411(6) 0.0628(6) 0.036(2) Uani 0.627(5) 1 d D . P B 1
H27A H 0.1779 -0.2927 0.1215 0.044 Uiso 0.627(5) 1 calc R U P B 1
H27B H 0.0919 -0.1922 0.0532 0.044 Uiso 0.627(5) 1 calc R U P B 1
C26A C 0.1814(5) -0.2095(4) -0.0889(3) 0.0481(12) Uani 0.627(5) 1 d . . P B 1
H26A H 0.0988 -0.1625 -0.1035 0.058 Uiso 0.627(5) 1 calc R U P B 1
H26B H 0.1935 -0.2402 -0.1312 0.058 Uiso 0.627(5) 1 calc R U P B 1
C28A C 0.2740(6) -0.1960(4) 0.0607(4) 0.0268(14) Uani 0.627(5) 1 d . . P B 1
H28A H 0.2568 -0.1639 0.1020 0.032 Uiso 0.627(5) 1 calc R U P B 1
H28B H 0.3529 -0.2474 0.0818 0.032 Uiso 0.627(5) 1 calc R U P B 1
C29A C 0.2848(5) -0.1250(3) -0.0297(3) 0.0426(12) Uani 0.627(5) 1 d D . P B 1
O7B O 0.4007(6) -0.2286(4) 0.0330(4) 0.0266(17) Uani 0.373(5) 1 d . . P B 2
H7B H 0.3756 -0.2752 0.0478 0.040 Uiso 0.373(5) 1 calc R U P B 2
C25B C 0.1987(9) -0.1199(7) 0.0300(6) 0.030(2) Uani 0.373(5) 1 d D U P B 2
H25C H 0.1374 -0.0558 0.0070 0.036 Uiso 0.373(5) 1 calc R U P B 2
H25D H 0.2380 -0.1300 0.0860 0.036 Uiso 0.373(5) 1 calc R U P B 2
O8B O 0.0968(7) -0.1964(6) -0.0343(5) 0.041(2) Uani 0.373(5) 1 d . . P B 2
C26B C 0.1357(13) -0.1947(10) 0.0471(9) 0.035(3) Uani 0.373(5) 1 d . . P B 2
H26C H 0.1922 -0.2581 0.0839 0.041 Uiso 0.373(5) 1 calc R U P B 2
H26D H 0.0640 -0.1811 0.0803 0.041 Uiso 0.373(5) 1 calc R U P B 2
C27B C 0.1814(5) -0.2095(4) -0.0889(3) 0.0481(12) Uani 0.373(5) 1 d . . P B 2
H27C H 0.1399 -0.1922 -0.1465 0.058 Uiso 0.373(5) 1 calc R U P B 2
H27D H 0.2276 -0.2782 -0.0662 0.058 Uiso 0.373(5) 1 calc R U P B 2
C28B C 0.2722(4) -0.1554(3) -0.1045(3) 0.0302(9) Uani 0.373(5) 1 d . . P B 2
H28C H 0.3526 -0.1962 -0.1112 0.036 Uiso 0.373(5) 1 calc R U P B 2
H28D H 0.2461 -0.0982 -0.1602 0.036 Uiso 0.373(5) 1 calc R U P B 2
C29B C 0.2848(5) -0.1250(3) -0.0297(3) 0.0426(12) Uani 0.373(5) 1 d D . P B 2
H99A H 0.424(4) -0.103(2) 0.0832(18) 0.051 Uiso 1 1 d D U . . .
H99B H 0.634(5) 0.586(4) 0.095(3) 0.051 Uiso 1 1 d . U . . .
H99C H 0.238(5) 0.548(4) 0.596(4) 0.051 Uiso 1 1 d . U . . .
H99D H 0.808(5) -0.053(4) 0.574(4) 0.051 Uiso 1 1 d . U . . .
H98B H 0.726(5) 0.913(4) 0.881(3) 0.051 Uiso 1 1 d . U . . .
H98A H 0.359(5) 0.580(4) 0.304(4) 0.051 Uiso 1 1 d . U . . .
H98Z H 0.206(5) 0.884(4) 0.326(3) 0.051 Uiso 1 1 d . U . . .
H97A H 0.8349 0.6198 0.8530 0.051 Uiso 1 1 d . U . . .

loop_
_atom_site_aniso_label
_atom_site_aniso_U_11
_atom_site_aniso_U_22
_atom_site_aniso_U_33
_atom_site_aniso_U_23
_atom_site_aniso_U_13
_atom_site_aniso_U_12
C1 0.0203(17) 0.0221(17) 0.0262(18) -0.0107(15) 0.0036(15) -0.0053(14)
C2 0.042(2) 0.029(2) 0.037(2) -0.0136(17) 0.0087(19) -0.0161(18)
C3 0.043(2) 0.058(3) 0.040(2) -0.023(2) -0.002(2) -0.026(2)
C4 0.033(2) 0.038(2) 0.0245(19) -0.0164(17) -0.0008(17) -0.0122(17)
C5 0.0192(16) 0.0217(17) 0.0242(18) -0.0113(14) -0.0012(14) -0.0023(14)
C6 0.0308(19) 0.0220(17) 0.0172(17) -0.0066(14) -0.0001(15) -0.0088(15)
C7 0.0250(19) 0.0231(18) 0.034(2) -0.0148(16) -0.0027(17) -0.0016(15)
C8 0.0228(17) 0.0243(18) 0.032(2) -0.0134(15) -0.0036(16) -0.0016(14)
C9 0.0191(16) 0.0231(17) 0.0220(18) -0.0088(14) 0.0058(14) -0.0099(14)
C10 0.0218(17) 0.0173(16) 0.0254(18) -0.0080(14) -0.0007(15) -0.0045(14)
C11 0.0228(17) 0.0163(16) 0.0245(18) -0.0064(13) -0.0009(15) -0.0044(13)
C12 0.0189(16) 0.0234(17) 0.0289(19) -0.0099(15) -0.0002(15) -0.0054(14)
C13 0.0252(18) 0.0256(18) 0.0242(18) -0.0104(15) -0.0002(15) -0.0125(15)
C14 0.040(2) 0.037(2) 0.034(2) -0.0173(18) -0.0051(18) -0.0165(18)
C15 0.0303(19) 0.0268(18) 0.0255(18) -0.0117(15) 0.0024(15) -0.0167(16)
C16 0.0333(19) 0.0223(17) 0.0280(19) -0.0101(15) 0.0026(16) -0.0133(15)
C17 0.043(2) 0.0248(18) 0.040(2) -0.0156(17) 0.0049(19) -0.0095(17)
C18 0.066(3) 0.036(2) 0.054(3) -0.033(2) 0.002(2) -0.012(2)
C19 0.066(3) 0.051(3) 0.050(3) -0.034(2) -0.016(2) -0.014(2)
C20 0.0200(16) 0.0297(18) 0.028(2) -0.0071(15) 0.0038(15) -0.0043(14)
C21 0.0262(18) 0.0340(19) 0.033(2) -0.0034(16) -0.0016(16) -0.0137(15)
C22 0.040(2) 0.040(2) 0.033(2) -0.0101(18) 0.0026(17) -0.0194(18)
C23 0.0245(16) 0.0248(17) 0.0318(19) -0.0053(15) 0.0068(15) -0.0036(13)
O5 0.0286(13) 0.0240(12) 0.0256(13) -0.0112(10) -0.0032(11) -0.0025(10)
C30 0.0277(19) 0.046(2) 0.034(2) -0.0271(19) 0.0078(17) -0.0148(18)
C31 0.0178(17) 0.0252(18) 0.0297(19) -0.0122(15) 0.0024(15) -0.0006(14)
C32 0.0174(16) 0.0198(16) 0.0286(19) -0.0102(14) 0.0056(14) -0.0057(13)
C33 0.0202(17) 0.0183(16) 0.0240(18) -0.0089(14) 0.0051(15) -0.0045(14)
C34 0.0169(16) 0.0244(18) 0.0296(19) -0.0134(15) 0.0042(15) -0.0056(14)
C35 0.0180(16) 0.0224(17) 0.0282(19) -0.0112(15) 0.0067(15) -0.0063(14)
C36 0.0253(18) 0.0232(18) 0.029(2) -0.0124(16) -0.0018(16) -0.0025(15)
C37 0.0249(17) 0.0174(15) 0.0207(17) -0.0060(14) 0.0025(15) -0.0105(14)
C38 0.0241(17) 0.0215(17) 0.0215(17) -0.0077(14) -0.0012(14) -0.0087(14)
C39 0.0224(17) 0.0178(16) 0.0201(17) -0.0065(13) 0.0031(14) -0.0081(14)
C40 0.0198(16) 0.0213(16) 0.0209(17) -0.0095(13) 0.0026(13) -0.0081(13)
C41 0.0199(16) 0.0237(17) 0.0318(19) -0.0146(15) 0.0033(15) -0.0051(14)
C42 0.0262(18) 0.0304(19) 0.033(2) -0.0193(16) 0.0093(16) -0.0135(16)
C43 0.0311(18) 0.0324(19) 0.0225(18) -0.0132(15) 0.0011(15) -0.0134(16)
C44 0.0114(14) 0.0306(17) 0.0264(17) -0.0140(14) 0.0005(13) -0.0051(12)
C45 0.0351(19) 0.0232(17) 0.033(2) -0.0048(15) -0.0141(17) -0.0033(15)
C46 0.046(2) 0.049(2) 0.027(2) -0.0151(18) 0.0007(18) -0.018(2)
C47 0.0272(17) 0.0297(17) 0.032(2) -0.0132(16) -0.0040(16) -0.0082(14)
C48 0.0213(16) 0.0209(16) 0.0210(17) -0.0091(14) 0.0029(14) -0.0070(13)
C49 0.032(2) 0.038(2) 0.035(2) -0.0230(18) 0.0056(17) -0.0144(17)
C50 0.034(2) 0.045(2) 0.045(3) -0.029(2) 0.0055(19) -0.0191(19)
C51 0.036(2) 0.041(2) 0.037(2) -0.0083(19) 0.0032(19) -0.026(2)
C52 0.0252(18) 0.0259(18) 0.031(2) -0.0051(16) -0.0008(16) -0.0094(15)
C53 0.0299(18) 0.0285(18) 0.0176(17) -0.0130(15) 0.0094(15) -0.0126(15)
C54 0.0189(16) 0.0238(17) 0.0275(19) -0.0119(15) 0.0017(15) -0.0062(14)
C55 0.0237(17) 0.0198(17) 0.0250(18) -0.0125(14) 0.0064(15) -0.0043(14)
C56 0.0226(17) 0.0177(16) 0.0214(17) -0.0074(14) 0.0012(14) -0.0068(14)
C57 0.0194(16) 0.0210(17) 0.0279(19) -0.0103(15) 0.0037(15) -0.0064(14)
C58 0.0200(17) 0.0225(17) 0.0232(18) -0.0097(14) 0.0087(14) -0.0082(14)
C59 0.0269(18) 0.0167(16) 0.029(2) -0.0093(15) -0.0038(16) -0.0008(14)
C60 0.0247(17) 0.0255(18) 0.0204(17) -0.0097(14) 0.0008(15) -0.0113(15)
C61 0.045(2) 0.0308(19) 0.0247(19) -0.0131(16) 0.0103(17) -0.0213(18)
C62 0.0285(19) 0.0303(19) 0.0240(18) -0.0154(15) 0.0079(15) -0.0179(16)
C63 0.0245(18) 0.038(2) 0.045(2) -0.0258(19) 0.0049(17) -0.0118(16)
C64 0.0264(19) 0.039(2) 0.063(3) -0.029(2) 0.010(2) -0.0117(17)
C65 0.051(3) 0.041(2) 0.050(3) -0.033(2) 0.031(2) -0.028(2)
C66 0.067(3) 0.039(2) 0.032(2) -0.0245(19) 0.019(2) -0.031(2)
C67 0.037(2) 0.063(3) 0.051(3) -0.018(2) -0.009(2) 0.008(2)
C68 0.035(3) 0.126(6) 0.048(3) -0.020(3) 0.007(2) -0.021(3)
C69 0.097(5) 0.248(11) 0.039(3) -0.065(5) 0.021(3) -0.117(7)
C70 0.036(2) 0.097(4) 0.027(2) 0.004(3) -0.002(2) -0.006(3)
C71 0.0219(17) 0.0269(18) 0.0170(17) -0.0115(14) 0.0039(14) -0.0059(14)
C72 0.032(2) 0.040(2) 0.0238(19) -0.0148(17) 0.0003(17) -0.0100(18)
C73 0.049(3) 0.063(3) 0.040(2) -0.029(2) 0.000(2) -0.029(2)
C74 0.036(2) 0.035(2) 0.039(2) -0.0161(19) 0.0118(19) -0.0178(18)
C75 0.0253(18) 0.0224(17) 0.0241(18) -0.0107(15) 0.0052(15) -0.0063(15)
C76 0.0306(19) 0.0240(17) 0.0173(17) -0.0091(14) 0.0047(15) -0.0069(15)
C77 0.0270(18) 0.0194(17) 0.034(2) -0.0082(15) -0.0040(16) -0.0038(15)
C78 0.0263(19) 0.0191(17) 0.039(2) -0.0142(16) -0.0004(17) -0.0046(15)
C79 0.0215(17) 0.0228(17) 0.0257(18) -0.0096(14) 0.0052(15) -0.0076(14)
C80 0.0231(18) 0.0242(18) 0.039(2) -0.0153(17) -0.0033(17) 0.0007(15)
C81 0.0225(18) 0.0274(19) 0.034(2) -0.0168(17) 0.0022(16) 0.0023(15)
C82 0.0208(17) 0.0227(17) 0.031(2) -0.0123(15) 0.0040(16) -0.0030(14)
C83 0.0188(16) 0.0240(17) 0.0274(18) -0.0085(14) 0.0037(15) -0.0117(14)
C84 0.0330(19) 0.0239(18) 0.031(2) -0.0081(15) -0.0043(16) -0.0080(15)
C85 0.0239(17) 0.0222(16) 0.0232(18) -0.0066(14) 0.0011(15) -0.0119(14)
C86 0.0207(16) 0.0253(17) 0.0280(18) -0.0082(14) 0.0026(15) -0.0091(14)
C87 0.036(2) 0.0237(18) 0.035(2) -0.0103(16) -0.0045(17) -0.0063(15)
C88 0.047(2) 0.030(2) 0.041(2) -0.0168(18) 0.000(2) -0.0069(18)
C89 0.046(2) 0.036(2) 0.033(2) -0.0172(18) -0.0063(19) -0.0111(18)
C90 0.0233(18) 0.036(2) 0.039(2) -0.0174(18) -0.0061(17) 0.0009(16)
C91 0.030(2) 0.060(3) 0.031(2) 0.004(2) 0.0016(18) -0.011(2)
C92 0.064(3) 0.053(3) 0.049(3) -0.025(2) -0.012(2) -0.001(2)
C93 0.0253(18) 0.046(2) 0.026(2) -0.0023(17) -0.0023(15) -0.0085(17)
C94 0.0234(17) 0.0198(17) 0.0269(19) -0.0065(15) 0.0022(16) -0.0006(14)
C95 0.0181(16) 0.0229(17) 0.0202(17) -0.0047(14) -0.0008(14) -0.0043(14)
C96 0.0205(16) 0.0220(16) 0.0148(16) -0.0088(13) 0.0033(13) -0.0063(14)
C97 0.0211(17) 0.0261(18) 0.0221(18) -0.0041(15) 0.0004(15) -0.0100(15)
C98 0.0240(18) 0.032(2) 0.027(2) 0.0000(16) 0.0005(17) -0.0143(16)
C99 0.0195(16) 0.0206(17) 0.0177(17) -0.0073(14) 0.0004(14) -0.0067(13)
C100 0.0255(18) 0.0258(18) 0.028(2) -0.0081(15) 0.0050(17) -0.0019(15)
C101 0.0221(18) 0.0285(18) 0.0245(19) -0.0106(15) 0.0012(15) -0.0081(15)
C102 0.0227(17) 0.0241(17) 0.0186(17) -0.0116(14) 0.0066(14) -0.0081(14)
C103 0.0226(17) 0.0304(18) 0.0190(17) -0.0094(15) 0.0054(14) -0.0107(15)
C104 0.0276(19) 0.0305(19) 0.0235(18) -0.0093(15) 0.0034(16) -0.0169(16)
C105 0.0169(16) 0.0244(17) 0.0224(18) -0.0094(14) 0.0045(14) -0.0078(14)
N1 0.0231(15) 0.0183(14) 0.0174(14) -0.0064(11) 0.0016(12) -0.0066(12)
N2 0.0298(16) 0.0383(18) 0.0345(18) -0.0176(15) -0.0061(14) -0.0099(14)
N3 0.0209(14) 0.0246(15) 0.0201(14) -0.0121(12) 0.0062(12) -0.0084(12)
N4 0.0273(15) 0.0225(14) 0.0277(16) -0.0115(12) -0.0028(13) -0.0041(12)
N5 0.0193(14) 0.0183(14) 0.0187(14) -0.0078(12) 0.0052(12) -0.0062(11)
N6 0.0444(19) 0.0252(16) 0.0285(17) -0.0111(13) -0.0081(15) -0.0070(14)
N7 0.0257(15) 0.0195(14) 0.0190(14) -0.0085(12) 0.0043(13) -0.0080(12)
N8 0.0308(16) 0.0252(15) 0.0293(17) -0.0095(13) -0.0018(14) -0.0086(13)
O1 0.0202(12) 0.0368(14) 0.0233(13) -0.0138(11) 0.0000(11) -0.0017(11)
O2 0.062(2) 0.0444(17) 0.0517(19) -0.0246(16) 0.0057(17) -0.0338(17)
O3 0.0277(13) 0.0213(12) 0.0251(13) -0.0099(10) -0.0029(11) -0.0063(10)
O4 0.0443(17) 0.0479(17) 0.0426(17) -0.0250(14) -0.0170(14) -0.0097(14)
O6 0.0546(18) 0.0390(15) 0.0293(14) -0.0085(12) 0.0098(13) -0.0248(14)
O9 0.0244(12) 0.0185(11) 0.0256(13) -0.0119(10) -0.0017(10) -0.0018(10)
O10 0.0308(13) 0.0291(13) 0.0253(13) -0.0141(11) -0.0065(11) -0.0038(11)
O11 0.0228(11) 0.0258(11) 0.0203(12) -0.0120(9) -0.0021(10) -0.0038(9)
O12 0.094(3) 0.070(2) 0.0392(17) -0.0159(16) 0.0152(18) -0.058(2)
O13 0.0258(13) 0.0246(13) 0.0274(13) -0.0089(11) -0.0021(11) -0.0025(11)
O14 0.0412(17) 0.0363(16) 0.060(2) -0.0192(15) 0.0025(16) -0.0204(14)
O15 0.0273(13) 0.0236(12) 0.0237(13) -0.0117(10) -0.0032(11) -0.0016(10)
O16 0.063(2) 0.0284(14) 0.0284(14) -0.0117(11) -0.0115(14) -0.0102(13)
O17 0.0364(16) 0.0448(16) 0.0495(18) -0.0271(15) -0.0186(14) 0.0090(13)
O18 0.092(3) 0.191(6) 0.054(2) -0.052(3) 0.018(2) -0.095(4)
O19 0.0217(12) 0.0325(14) 0.0269(14) -0.0152(12) 0.0022(11) 0.0015(11)
O20 0.057(2) 0.0514(19) 0.0514(19) -0.0303(16) 0.0079(16) -0.0316(17)
O21 0.0268(13) 0.0242(12) 0.0269(13) -0.0113(11) -0.0025(11) -0.0040(10)
O22 0.0410(15) 0.0273(13) 0.0352(15) -0.0114(11) -0.0146(13) -0.0046(12)
O23 0.0251(13) 0.0394(15) 0.0321(15) -0.0156(12) -0.0079(11) 0.0019(11)
O24 0.0510(19) 0.0394(17) 0.085(3) -0.0096(18) -0.0138(18) -0.0191(15)
O25 0.0341(16) 0.0262(14) 0.0489(19) 0.0074(13) 0.0098(14) -0.0081(13)
O26 0.0238(13) 0.0409(16) 0.0245(14) 0.0038(12) 0.0031(12) -0.0168(12)
O27 0.0540(18) 0.0218(13) 0.0272(14) -0.0121(11) 0.0042(13) -0.0121(12)
O28 0.0277(12) 0.0253(12) 0.0165(12) -0.0086(10) 0.0039(10) -0.0094(10)
O29 0.0305(14) 0.0328(15) 0.0349(15) -0.0096(12) 0.0138(13) -0.0029(12)
O30 0.0418(17) 0.0257(14) 0.0457(17) -0.0173(13) 0.0103(14) -0.0093(13)
O31 0.0403(15) 0.0272(13) 0.0199(13) -0.0122(11) 0.0083(12) -0.0091(12)
O32 0.0559(19) 0.0251(14) 0.0305(15) -0.0119(12) 0.0024(14) -0.0096(13)
O33 0.0354(14) 0.0295(13) 0.0178(12) -0.0106(10) 0.0073(11) -0.0151(11)
O34 0.0324(15) 0.0394(16) 0.0483(18) -0.0192(14) 0.0216(14) -0.0103(13)
O35 0.0447(17) 0.0275(14) 0.0426(17) -0.0184(13) 0.0186(14) -0.0123(13)
O36 0.0447(18) 0.0286(15) 0.0385(16) -0.0049(13) 0.0138(14) -0.0126(14)
O37 0.0322(14) 0.0403(15) 0.0216(13) -0.0086(11) 0.0049(12) -0.0188(12)
O38 0.0353(14) 0.0328(14) 0.0213(13) -0.0158(11) 0.0071(12) -0.0104(12)
O7A 0.0175(19) 0.021(2) 0.028(2) -0.0081(17) -0.0027(17) -0.0011(16)
O8 0.046(3) 0.026(2) 0.064(3) -0.012(2) -0.008(3) -0.021(2)
C25A 0.0247(18) 0.037(2) 0.034(2) -0.0208(18) 0.0013(17) -0.0079(16)
C27A 0.038(5) 0.031(4) 0.036(4) 0.001(4) -0.005(3) -0.022(4)
C26A 0.058(3) 0.057(3) 0.053(3) -0.035(3) 0.010(2) -0.034(3)
C28A 0.027(3) 0.026(3) 0.025(3) -0.003(2) -0.004(3) -0.013(3)
C29A 0.072(3) 0.046(3) 0.028(2) -0.0178(19) 0.011(2) -0.040(3)
O7B 0.032(3) 0.020(3) 0.025(3) -0.006(3) -0.006(3) -0.006(3)
C25B 0.036(5) 0.033(5) 0.023(5) -0.011(4) 0.003(4) -0.014(5)
O8B 0.029(4) 0.061(5) 0.052(5) -0.037(4) 0.013(4) -0.023(4)
C26B 0.036(7) 0.030(7) 0.037(7) -0.015(6) 0.010(6) -0.010(6)
C27B 0.058(3) 0.057(3) 0.053(3) -0.035(3) 0.010(2) -0.034(3)
C28B 0.0247(18) 0.037(2) 0.034(2) -0.0208(18) 0.0013(17) -0.0079(16)
C29B 0.072(3) 0.046(3) 0.028(2) -0.0178(19) 0.011(2) -0.040(3)

loop_
_atom_type_symbol
_atom_type_description
_atom_type_scat_dispersion_real
_atom_type_scat_dispersion_imag
_atom_type_scat_source
C C 0.0181 0.0091 'International Tables Vol C Tables 4.2.6.8 and 6.1.1.4'
H H 0.0000 0.0000 'International Tables Vol C Tables 4.2.6.8 and 6.1.1.4'
N N 0.0311 0.0180 'International Tables Vol C Tables 4.2.6.8 and 6.1.1.4'
O O 0.0492 0.0322 'International Tables Vol C Tables 4.2.6.8 and 6.1.1.4'

loop_
_geom_angle_atom_site_label_1
_geom_angle_atom_site_label_2
_geom_angle_atom_site_label_3
_geom_angle
C2 C1 C5 109.6(3)
O2 C2 C1 111.5(3)
O2 C3 C4 112.1(4)
C3 C4 C5 111.5(3)
O1 C5 C4 106.4(3)
O1 C5 C6 109.4(3)
C4 C5 C6 107.3(3)
O1 C5 C1 111.1(3)
C4 C5 C1 108.4(3)
C6 C5 C1 113.9(3)
N1 C6 C5 114.2(3)
N1 C7 C8 110.3(3)
C7 C8 C9 111.9(3)
C12 C9 C8 108.8(3)
C12 C9 C10 112.6(3)
C8 C9 C10 109.6(3)
C11 C10 C9 110.8(3)
N1 C11 C10 111.2(3)
O3 C12 C9 108.3(3)
N2 C13 O3 123.8(4)
N2 C13 C15 113.2(3)
O3 C13 C15 123.0(3)
O4 C14 C15 110.6(4)
O4 C14 C19 126.7(4)
C15 C14 C19 122.7(4)
C14 C15 C16 120.9(4)
C14 C15 C13 103.3(3)
C16 C15 C13 135.6(3)
O5 C16 C17 127.2(4)
O5 C16 C15 115.5(3)
C17 C16 C15 117.2(4)
C18 C17 C16 120.4(4)
C19 C18 C17 123.5(4)
C18 C19 C14 115.3(4)
O5 C20 C21 105.7(3)
O5 C20 C23 110.7(3)
C21 C20 C23 101.8(3)
C20 C21 C22 102.9(3)
O6 C22 C21 107.4(3)
O6 C23 C20 106.5(3)
C16 O5 C20 119.2(3)
C29B C30 N3 119.1(3)
C29A C30 N3 119.1(3)
C32 C31 N3 111.7(3)
C31 C32 C33 112.0(3)
C36 C33 C34 108.6(3)
C36 C33 C32 112.0(3)
C34 C33 C32 109.6(3)
C35 C34 C33 111.6(3)
N3 C35 C34 110.9(3)
O9 C36 C33 108.6(3)
N4 C37 O9 124.0(3)
N4 C37 C39 112.5(3)
O9 C37 C39 123.6(3)
O10 C38 C39 109.9(3)
O10 C38 C43 126.3(3)
C39 C38 C43 123.8(3)
C38 C39 C40 120.3(3)
C38 C39 C37 103.9(3)
C40 C39 C37 135.9(3)
O11 C40 C41 126.4(3)
O11 C40 C39 116.1(3)
C41 C40 C39 117.5(3)
C40 C41 C42 120.3(3)
C43 C42 C41 123.4(4)
C42 C43 C38 114.8(3)
O11 C44 C45 111.4(3)
O11 C44 C47 105.7(3)
C45 C44 C47 100.8(3)
O12 C45 C44 107.7(3)
O12 C46 C47 106.9(3)
C46 C47 C44 102.6(3)
O13 C48 C52 106.2(3)
O13 C48 C53 112.1(3)
C52 C48 C53 112.7(3)
O13 C48 C49 110.4(3)
C52 C48 C49 108.9(3)
C53 C48 C49 106.5(3)
C50 C49 C48 110.6(3)
O14 C50 C49 111.7(3)
O14 C51 C52 112.1(4)
C48 C52 C51 111.1(3)
N5 C53 C48 117.5(3)
N5 C54 C55 111.1(3)
C54 C55 C56 112.6(3)
C59 C56 C57 108.6(3)
C59 C56 C55 112.0(3)
C57 C56 C55 109.4(3)
C58 C57 C56 111.8(3)
N5 C58 C57 112.1(3)
O15 C59 C56 108.0(3)
N6 C60 O15 123.9(4)
N6 C60 C62 112.9(3)
O15 C60 C62 123.1(3)
O16 C61 C62 110.5(3)
O16 C61 C66 126.9(4)
C62 C61 C66 122.7(4)
C61 C62 C63 121.2(4)
C61 C62 C60 103.4(3)
C63 C62 C60 135.4(3)
O17 C63 C64 127.6(4)
O17 C63 C62 115.4(3)
C64 C63 C62 116.7(4)
C63 C64 C65 119.7(4)
C66 C65 C64 124.2(4)
C65 C66 C61 115.4(4)
O17 C67 C68 108.0(4)
O17 C67 C70 106.0(4)
C68 C67 C70 100.7(5)
O18 C68 C67 107.3(5)
O18 C69 C70 109.4(7)
C69 C70 C67 101.5(5)
O19 C71 C76 109.2(3)
O19 C71 C75 111.3(3)
C76 C71 C75 113.8(3)
O19 C71 C72 106.7(3)
C76 C71 C72 107.3(3)
C75 C71 C72 108.3(3)
C73 C72 C71 111.8(3)
O20 C73 C72 112.8(4)
O20 C74 C75 111.4(3)
C74 C75 C71 110.0(3)
N7 C76 C71 114.7(3)
N7 C77 C78 111.7(3)
C77 C78 C79 111.9(3)
C82 C79 C78 112.9(3)
C82 C79 C80 110.2(3)
C78 C79 C80 108.0(3)
C81 C80 C79 112.2(3)
N7 C81 C80 111.2(3)
O21 C82 C79 107.5(3)
N8 C83 O21 124.1(4)
N8 C83 C85 112.2(3)
O21 C83 C85 123.8(3)
O22 C84 C85 109.5(3)
O22 C84 C89 126.7(4)
C85 C84 C89 123.7(4)
C84 C85 C86 119.7(4)
C84 C85 C83 104.2(3)
C86 C85 C83 136.0(3)
O23 C86 C87 127.0(3)
O23 C86 C85 115.5(3)
C87 C86 C85 117.4(4)
C88 C87 C86 120.3(4)
C89 C88 C87 123.5(4)
C88 C89 C84 115.3(4)
O23 C90 C91 109.4(3)
O23 C90 C93 108.1(3)
C91 C90 C93 101.4(3)
O24 C91 C90 104.6(4)
O24 C92 C93 108.4(4)
C92 C93 C90 104.2(4)
O29 C94 O30 120.8(4)
O29 C94 C95 122.5(3)
O30 C94 C95 116.7(3)
C94 C95 C96 116.8(3)
O31 C96 C99 108.1(3)
O31 C96 C97 108.6(3)
C99 C96 C97 109.5(3)
O31 C96 C95 107.3(3)
C99 C96 C95 108.4(3)
C97 C96 C95 114.8(3)
C98 C97 C96 111.7(3)
O26 C98 O25 123.5(3)
O26 C98 C97 119.2(4)
O25 C98 C97 117.3(4)
O27 C99 O28 126.5(3)
O27 C99 C96 116.9(3)
O28 C99 C96 116.6(3)
O34 C100 O35 121.0(4)
O34 C100 C101 122.2(4)
O35 C100 C101 116.8(3)
C100 C101 C102 116.9(3)
O38 C102 C103 108.8(3)
O38 C102 C105 108.8(3)
C103 C102 C105 108.8(3)
O38 C102 C101 106.3(3)
C103 C102 C101 115.7(3)
C105 C102 C101 108.3(3)
C104 C103 C102 112.2(3)
O37 C104 O36 123.9(3)
O37 C104 C103 119.1(4)
O36 C104 C103 117.0(4)
O32 C105 O33 127.1(3)
O32 C105 C102 116.1(3)
O33 C105 C102 116.8(3)
C11 N1 C7 110.1(3)
C11 N1 C6 110.9(3)
C7 N1 C6 111.8(3)
C13 N2 O4 105.1(3)
C30 N3 C35 109.7(3)
C30 N3 C31 112.7(3)
C35 N3 C31 109.5(3)
C37 N4 O10 106.0(3)
C54 N5 C58 109.7(3)
C54 N5 C53 114.8(3)
C58 N5 C53 107.9(3)
C60 N6 O16 105.4(3)
C81 N7 C77 111.0(3)
C81 N7 C76 112.0(3)
C77 N7 C76 111.4(3)
C83 N8 O22 105.8(3)
C3 O2 C2 110.4(3)
C13 O3 C12 116.6(3)
C14 O4 N2 107.7(3)
C23 O6 C22 109.2(3)
C37 O9 C36 115.1(3)
C38 O10 N4 107.9(2)
C40 O11 C44 117.3(3)
C45 O12 C46 109.2(3)
C50 O14 C51 110.5(3)
C60 O15 C59 116.2(3)
C61 O16 N6 107.8(3)
C63 O17 C67 121.4(3)
C68 O18 C69 106.6(6)
C74 O20 C73 110.0(3)
C83 O21 C82 116.4(3)
C84 O22 N8 108.3(3)
C86 O23 C90 119.5(3)
C92 O24 C91 108.3(3)
C26A O8 C27A 111.7(5)
C29A C25A C26A 113.1(4)
O8 C27A C28A 111.3(7)
O8 C26A C25A 118.0(4)
C29A C28A C27A 113.8(5)
C30 C29A C28A 121.3(4)
C30 C29A C25A 110.7(4)
C28A C29A C25A 113.7(4)
C30 C29A O7A 105.0(3)
C28A C29A O7A 100.5(4)
C25A C29A O7A 102.9(3)
C29B C25B C26B 111.3(8)
C27B O8B C26B 117.0(7)
O8B C26B C25B 112.3(10)
O8B C27B C28B 117.6(5)
C29B C28B C27B 113.1(4)
C25B C29B C30 124.7(5)
C25B C29B C28B 122.7(5)
C30 C29B C28B 110.7(4)
C25B C29B O7B 102.0(5)
C30 C29B O7B 84.8(4)
C28B C29B O7B 95.8(4)

loop_
_geom_bond_atom_site_label_1
_geom_bond_atom_site_label_2
_geom_bond_distance
C1 C2 1.512(5)
C1 C5 1.531(5)
C2 O2 1.429(5)
C3 O2 1.417(6)
C3 C4 1.511(6)
C4 C5 1.527(5)
C5 O1 1.432(5)
C5 C6 1.523(5)
C6 N1 1.514(4)
C7 N1 1.503(4)
C7 C8 1.523(5)
C8 C9 1.523(5)
C9 C12 1.516(5)
C9 C10 1.528(5)
C10 C11 1.523(5)
C11 N1 1.500(4)
C12 O3 1.441(4)
C13 N2 1.300(5)
C13 O3 1.335(4)
C13 C15 1.428(5)
C14 O4 1.355(5)
C14 C15 1.371(5)
C14 C19 1.395(6)
C15 C16 1.399(6)
C16 O5 1.346(4)
C16 C17 1.385(6)
C17 C18 1.386(6)
C18 C19 1.376(7)
C20 O5 1.442(4)
C20 C21 1.506(5)
C20 C23 1.516(5)
C21 C22 1.504(6)
C22 O6 1.421(5)
C23 O6 1.421(5)
C30 C29B 1.486(6)
C30 C29A 1.486(6)
C30 N3 1.493(4)
C31 C32 1.509(5)
C31 N3 1.512(5)
C32 C33 1.532(5)
C33 C36 1.504(5)
C33 C34 1.529(5)
C34 C35 1.515(5)
C35 N3 1.505(4)
C36 O9 1.444(4)
C37 N4 1.303(5)
C37 O9 1.325(4)
C37 C39 1.431(5)
C38 O10 1.365(4)
C38 C39 1.377(5)
C38 C43 1.385(5)
C39 C40 1.406(5)
C40 O11 1.355(4)
C40 C41 1.379(5)
C41 C42 1.399(5)
C42 C43 1.386(5)
C44 O11 1.441(4)
C44 C45 1.512(5)
C44 C47 1.520(4)
C45 O12 1.409(5)
C46 O12 1.418(5)
C46 C47 1.495(6)
C48 O13 1.423(4)
C48 C52 1.517(5)
C48 C53 1.537(5)
C48 C49 1.537(5)
C49 C50 1.522(5)
C50 O14 1.401(5)
C51 O14 1.424(6)
C51 C52 1.523(5)
C53 N5 1.506(4)
C54 N5 1.502(4)
C54 C55 1.521(5)
C55 C56 1.526(5)
C56 C59 1.509(5)
C56 C57 1.527(5)
C57 C58 1.506(5)
C58 N5 1.503(4)
C59 O15 1.437(4)
C60 N6 1.300(5)
C60 O15 1.336(4)
C60 C62 1.429(5)
C61 O16 1.353(5)
C61 C62 1.374(5)
C61 C66 1.394(6)
C62 C63 1.403(6)
C63 O17 1.371(5)
C63 C64 1.394(6)
C64 C65 1.398(7)
C65 C66 1.356(7)
C67 O17 1.447(5)
C67 C68 1.484(8)
C67 C70 1.496(7)
C68 O18 1.387(9)
C69 O18 1.411(7)
C69 C70 1.460(11)
C71 O19 1.431(5)
C71 C76 1.531(5)
C71 C75 1.533(5)
C71 C72 1.521(5)
C72 C73 1.503(6)
C73 O20 1.431(6)
C74 O20 1.424(5)
C74 C75 1.518(5)
C76 N7 1.508(4)
C77 N7 1.504(4)
C77 C78 1.510(5)
C78 C79 1.526(5)
C79 C82 1.510(5)
C79 C80 1.538(5)
C80 C81 1.508(5)
C81 N7 1.502(5)
C82 O21 1.451(4)
C83 N8 1.309(5)
C83 O21 1.320(4)
C83 C85 1.438(5)
C84 O22 1.367(5)
C84 C85 1.379(5)
C84 C89 1.390(6)
C85 C86 1.413(5)
C86 O23 1.365(5)
C86 C87 1.387(6)
C87 C88 1.395(6)
C88 C89 1.370(6)
C90 O23 1.453(4)
C90 C91 1.496(6)
C90 C93 1.502(6)
C91 O24 1.415(6)
C92 O24 1.387(7)
C92 C93 1.480(7)
C94 O29 1.208(5)
C94 O30 1.322(5)
C94 C95 1.507(5)
C95 C96 1.549(5)
C96 O31 1.418(4)
C96 C99 1.536(5)
C96 C97 1.540(5)
C97 C98 1.516(5)
C98 O26 1.261(5)
C98 O25 1.270(5)
C99 O27 1.233(4)
C99 O28 1.266(4)
C100 O34 1.207(5)
C100 O35 1.316(5)
C100 C101 1.515(6)
C101 C102 1.547(5)
C102 O38 1.423(4)
C102 C103 1.528(5)
C102 C105 1.542(5)
C103 C104 1.525(5)
C104 O37 1.241(5)
C104 O36 1.263(5)
C105 O32 1.233(5)
C105 O33 1.253(4)
N2 O4 1.443(4)
N4 O10 1.434(4)
N6 O16 1.441(4)
N8 O22 1.437(4)
O7A C29A 1.581(6)
O8 C26A 1.372(7)
O8 C27A 1.430(10)
C25A C29A 1.505(5)
C25A C26A 1.497(6)
C27A C28A 1.536(9)
C28A C29A 1.485(7)
O7B C29B 1.713(8)
C25B C29B 1.350(11)
C25B C26B 1.504(16)
O8B C27B 1.300(9)
O8B C26B 1.431(15)
C27B C28B 1.497(6)
C28B C29B 1.505(5)
